data_4346303
loop_
_publ_author_name
'Boiocchi, Massimo'
'Ciarrocchi, Carlo'
'Fabbrizzi, Luigi'
'Licchelli, Maurizio'
'Mangano, Carlo'
'Poggi, Antonio'
'V\'azquez L\'opez, Miguel'

_publ_contact_author
;
  Luigi Fabbrizzi
  Dipartimento di Chimica 
  University of Pavia
  via Taramelli 12, I-27100 Pavia, ITALY
;
_publ_section_title
;
 Copper(II) Complexes of Cyclams Containing Nitrophenyl Substituents:
 Push-Pull Behavior and Scorpionate Coordination of the Nitro Group.
;
_journal_issue 21
_journal_name_full 'Inorganic chemistry'
_journal_page_first 10197
_journal_page_last 10207
_journal_paper_doi 10.1021/acs.inorgchem.5b01273
_journal_volume 54
_journal_year 2015
_chemical_formula_moiety 'C16 H27 Cu N5 O2, 2 (CL O4), C2 H3 N'
_chemical_formula_sum 'C18 H30 Cl2 Cu N6 O10'
_chemical_formula_weight 624.93
_chemical_name_common
;
trans-I-(RSRS)-(1-(2-nitrophenyl)-1,4,8,11-tetra-azacyclotetradecane)
-copper(ii) diperchlorate acetonitrile solvate
;
_space_group_IT_number 14
_space_group_name_Hall '-P 2yn'
_space_group_name_H-M_alt 'P 1 21/n 1'
_symmetry_cell_setting monoclinic
_symmetry_Int_Tables_number 14
_symmetry_space_group_name_Hall '-P 2yn'
_symmetry_space_group_name_H-M 'P 1 21/n 1'
_atom_sites_solution_hydrogens geom
_atom_sites_solution_primary direct
_atom_sites_solution_secondary difmap
_audit_creation_method SHELXL-97
_cell_angle_alpha 90.00
_cell_angle_beta 101.631(18)
_cell_angle_gamma 90.00
_cell_formula_units_Z 4
_cell_length_a 14.623(3)
_cell_length_b 12.515(3)
_cell_length_c 14.864(3)
_cell_measurement_reflns_used 25
_cell_measurement_temperature 293(2)
_cell_measurement_theta_max 13
_cell_measurement_theta_min 9
_cell_volume 2664.4(10)
_computing_cell_refinement 'CAD4 Express (Enraf Nonius, 1994)'
_computing_data_collection 'CAD4 Express (Enraf Nonius, 1994)'
_computing_data_reduction 'PROFIT (Streltsov & Zavodnik, 1989)'
_computing_molecular_graphics 'MERCURY (Macrae et al.2008)'
_computing_publication_material 'WinGX publication routines (Farrugia, 1999)'
_computing_structure_refinement 'SHELXL-97 (Sheldrick, 2008)'
_computing_structure_solution 'SIR-97 (Altomare et al., 1999)'
_diffrn_ambient_temperature 293(2)
_diffrn_measured_fraction_theta_full 0.998
_diffrn_measured_fraction_theta_max 0.998
_diffrn_measurement_device_type 'Enraf-Nonius CAD4'
_diffrn_measurement_method 'profiled omega scans'
_diffrn_radiation_monochromator graphite
_diffrn_radiation_source 'fine-focus sealed tube'
_diffrn_radiation_type MoK\a
_diffrn_radiation_wavelength 0.71073
_diffrn_reflns_av_R_equivalents 0.0272
_diffrn_reflns_av_sigmaI/netI 0.0514
_diffrn_reflns_limit_h_max 17
_diffrn_reflns_limit_h_min -17
_diffrn_reflns_limit_k_max 14
_diffrn_reflns_limit_k_min 0
_diffrn_reflns_limit_l_max 17
_diffrn_reflns_limit_l_min 0
_diffrn_reflns_number 4880
_diffrn_reflns_theta_full 24.96
_diffrn_reflns_theta_max 24.96
_diffrn_reflns_theta_min 1.78
_diffrn_standards_decay_% 0
_diffrn_standards_interval_time 300
_diffrn_standards_number 3
_exptl_absorpt_coefficient_mu 1.082
_exptl_absorpt_correction_T_max 0.9975
_exptl_absorpt_correction_T_min 0.8917
_exptl_absorpt_correction_type psi-scan
_exptl_absorpt_process_details
;
North A.C.T., Phillips D.C. & Mathews F.S. (1968) Acta. Cryst. A24, 351.
;
_exptl_crystal_colour RED
_exptl_crystal_density_diffrn 1.558
_exptl_crystal_density_method 'not measured'
_exptl_crystal_description 'PLATY PRISM'
_exptl_crystal_F_000 1292
_exptl_crystal_size_max 0.50
_exptl_crystal_size_mid 0.36
_exptl_crystal_size_min 0.11
_refine_diff_density_max 0.842
_refine_diff_density_min -0.408
_refine_diff_density_rms 0.088
_refine_ls_extinction_method none
_refine_ls_goodness_of_fit_ref 1.089
_refine_ls_hydrogen_treatment constr
_refine_ls_matrix_type full
_refine_ls_number_parameters 335
_refine_ls_number_reflns 4669
_refine_ls_number_restraints 0
_refine_ls_restrained_S_all 1.089
_refine_ls_R_factor_all 0.1062
_refine_ls_R_factor_gt 0.0789
_refine_ls_shift/su_max 0.001
_refine_ls_shift/su_mean 0.000
_refine_ls_structure_factor_coef Fsqd
_refine_ls_weighting_details 'calc w=1/[\s^2^(Fo^2^)+(0.0861P)^2^+6.8339P] where P=(Fo^2^+2Fc^2^)/3'
_refine_ls_weighting_scheme calc
_refine_ls_wR_factor_gt 0.1924
_refine_ls_wR_factor_ref 0.2198
_reflns_number_gt 3485
_reflns_number_total 4669
_reflns_threshold_expression >2\s(I)
_cod_data_source_file ic5b01273_si_002.cif
_cod_data_source_block TRANS_I_CuII(3)_2(ClO4)_MeCN
_cod_depositor_comments
;
The following automatic conversions were performed:

data item '_refine_ls_hydrogen_treatment' value 'CONSTR' was changed
to 'constr' in accordance with the
/home/saulius/struct/COD-crude-data/automatic-downloads/DataCite-retrospective/ACS/depositions/lib/dictionaries/cif_core.dic
dictionary named 'cif_core.dic' version 2.4.2 last updated on
2011-04-26.

data item '_symmetry_cell_setting' value 'MONOCLINIC' was changed to
'monoclinic' in accordance with the
/home/saulius/struct/COD-crude-data/automatic-downloads/DataCite-retrospective/ACS/depositions/lib/dictionaries/cif_core.dic
dictionary named 'cif_core.dic' version 2.4.2 last updated on
2011-04-26.

Automatic conversion script
Id: cif_fix_values 6909 2019-04-08 15:41:33Z antanas 
;
_cod_original_sg_symbol_H-M 'P 21/n'
_cod_database_code 4346303

loop_
_symmetry_equiv_pos_as_xyz
'x, y, z'
'-x+1/2, y+1/2, -z+1/2'
'-x, -y, -z'
'x-1/2, -y-1/2, z-1/2'

loop_
_atom_site_label
_atom_site_type_symbol
_atom_site_fract_x
_atom_site_fract_y
_atom_site_fract_z
_atom_site_U_iso_or_equiv
_atom_site_adp_type
_atom_site_occupancy
_atom_site_symmetry_multiplicity
_atom_site_calc_flag
_atom_site_refinement_flags
Cu1 Cu 0.54119(5) 0.36456(6) 0.78829(5) 0.0491(3) Uani 1 1 d .
C1 C 0.5840(6) 0.1693(7) 0.7123(6) 0.071(2) Uani 1 1 d .
H1A H 0.6281 0.2178 0.6931 0.085 Uiso 1 1 calc R
H1B H 0.6107 0.0981 0.7155 0.085 Uiso 1 1 calc R
C2 C 0.4960(6) 0.1699(7) 0.6417(5) 0.078(2) Uani 1 1 d .
H2A H 0.4506 0.1259 0.6639 0.093 Uiso 1 1 calc R
H2B H 0.5084 0.1362 0.5866 0.093 Uiso 1 1 calc R
C3 C 0.4518(6) 0.2778(7) 0.6152(5) 0.071(2) Uani 1 1 d .
H3A H 0.4953 0.3226 0.5910 0.086 Uiso 1 1 calc R
H3B H 0.3964 0.2686 0.5674 0.086 Uiso 1 1 calc R
C4 C 0.3738(6) 0.4326(8) 0.6725(7) 0.088(3) Uani 1 1 d .
H4A H 0.3332 0.4451 0.7156 0.106 Uiso 1 1 calc R
H4B H 0.3355 0.4284 0.6112 0.106 Uiso 1 1 calc R
C5 C 0.4428(7) 0.5228(7) 0.6774(7) 0.093(3) Uani 1 1 d .
H5A H 0.4787 0.5150 0.6296 0.111 Uiso 1 1 calc R
H5B H 0.4103 0.5908 0.6689 0.111 Uiso 1 1 calc R
C6 C 0.5795(8) 0.6015(7) 0.7817(8) 0.101(3) Uani 1 1 d .
H6A H 0.5510 0.6713 0.7826 0.122 Uiso 1 1 calc R
H6B H 0.6102 0.5993 0.7296 0.122 Uiso 1 1 calc R
C7 C 0.6510(9) 0.5865(9) 0.8685(8) 0.121(4) Uani 1 1 d .
H7A H 0.6894 0.6502 0.8794 0.145 Uiso 1 1 calc R
H7B H 0.6191 0.5789 0.9193 0.145 Uiso 1 1 calc R
C8 C 0.7132(7) 0.4917(9) 0.8673(7) 0.098(3) Uani 1 1 d .
H8A H 0.7377 0.4929 0.8113 0.118 Uiso 1 1 calc R
H8B H 0.7656 0.4964 0.9188 0.118 Uiso 1 1 calc R
C9 C 0.7215(5) 0.2948(7) 0.8629(6) 0.079(2) Uani 1 1 d .
H9A H 0.7781 0.2954 0.9100 0.095 Uiso 1 1 calc R
H9B H 0.7386 0.2948 0.8032 0.095 Uiso 1 1 calc R
C10 C 0.6634(5) 0.1976(7) 0.8734(6) 0.077(2) Uani 1 1 d .
H10A H 0.6969 0.1336 0.8624 0.093 Uiso 1 1 calc R
H10B H 0.6528 0.1943 0.9357 0.093 Uiso 1 1 calc R
C11 C 0.5084(5) 0.1282(5) 0.8417(4) 0.0526(15) Uani 1 1 d .
C12 C 0.4402(5) 0.1601(6) 0.8890(5) 0.0603(18) Uani 1 1 d .
C13 C 0.3820(6) 0.0861(9) 0.9205(6) 0.083(3) Uani 1 1 d .
H13 H 0.3363 0.1102 0.9511 0.100 Uiso 1 1 calc R
C14 C 0.3912(7) -0.0183(9) 0.9071(6) 0.090(3) Uani 1 1 d .
H14 H 0.3519 -0.0668 0.9279 0.108 Uiso 1 1 calc R
C15 C 0.4593(8) -0.0541(7) 0.8621(6) 0.090(3) Uani 1 1 d .
H15 H 0.4665 -0.1270 0.8538 0.108 Uiso 1 1 calc R
C16 C 0.5174(6) 0.0176(6) 0.8291(6) 0.076(2) Uani 1 1 d .
H16 H 0.5624 -0.0078 0.7984 0.092 Uiso 1 1 calc R
N1 N 0.5713(4) 0.2015(4) 0.8070(4) 0.0529(13) Uani 1 1 d .
N2 N 0.4263(4) 0.3302(5) 0.6955(4) 0.0585(14) Uani 1 1 d .
H2N H 0.3904 0.2845 0.7212 0.070 Uiso 1 1 calc R
N3 N 0.5059(5) 0.5188(5) 0.7697(5) 0.0759(18) Uani 1 1 d .
H3N H 0.4697 0.5341 0.8112 0.091 Uiso 1 1 calc R
N4 N 0.6633(5) 0.3889(6) 0.8726(4) 0.0724(18) Uani 1 1 d .
H4N H 0.6518 0.3856 0.9304 0.087 Uiso 1 1 calc R
N5 N 0.4255(5) 0.2715(7) 0.9111(5) 0.0775(19) Uani 1 1 d .
O1 O 0.4879(5) 0.3332(5) 0.9253(4) 0.0924(19) Uani 1 1 d .
O2 O 0.3452(6) 0.3001(8) 0.9091(7) 0.152(3) Uani 1 1 d .
Cl1 Cl 0.70099(16) 0.40174(18) 0.59178(14) 0.0758(6) Uani 1 1 d .
O3 O 0.6457(5) 0.4145(6) 0.6576(4) 0.100(2) Uani 1 1 d .
O4 O 0.7114(9) 0.4919(8) 0.5448(6) 0.184(5) Uani 1 1 d .
O5 O 0.6660(8) 0.3209(8) 0.5341(7) 0.180(5) Uani 1 1 d .
O6 O 0.7918(6) 0.3799(11) 0.6421(9) 0.198(5) Uani 1 1 d .
Cl2 Cl 0.29988(13) 0.65717(15) 0.85590(13) 0.0649(5) Uani 1 1 d .
O7 O 0.3836(8) 0.6865(10) 0.8395(11) 0.221(6) Uani 1 1 d .
O8 O 0.2314(8) 0.6423(13) 0.7847(7) 0.255(8) Uani 1 1 d .
O9 O 0.2740(7) 0.7253(11) 0.9185(7) 0.193(5) Uani 1 1 d .
O10 O 0.3226(13) 0.5674(10) 0.8997(10) 0.269(8) Uani 1 1 d .
C17 C 0.0382(9) 0.3694(9) 0.8818(7) 0.096(3) Uani 1 1 d .
C18 C 0.1363(7) 0.3634(9) 0.8802(8) 0.105(3) Uani 1 1 d .
H18A H 0.1676 0.3211 0.9311 0.158 Uiso 1 1 calc R
H18B H 0.1624 0.4340 0.8847 0.158 Uiso 1 1 calc R
H18C H 0.1443 0.3309 0.8238 0.158 Uiso 1 1 calc R
N6 N -0.0364(9) 0.3730(12) 0.8835(9) 0.162(5) Uani 1 1 d .

loop_
_atom_site_aniso_label
_atom_site_aniso_U_11
_atom_site_aniso_U_22
_atom_site_aniso_U_33
_atom_site_aniso_U_23
_atom_site_aniso_U_13
_atom_site_aniso_U_12
Cu1 0.0502(5) 0.0467(5) 0.0497(5) 0.0012(3) 0.0088(3) -0.0027(3)
C1 0.076(5) 0.067(5) 0.080(5) 0.005(4) 0.043(4) 0.014(4)
C2 0.101(7) 0.078(6) 0.060(5) -0.017(4) 0.031(5) -0.022(5)
C3 0.071(5) 0.091(6) 0.048(4) 0.006(4) 0.004(3) -0.027(4)
C4 0.069(5) 0.097(7) 0.093(6) 0.021(5) 0.001(5) 0.022(5)
C5 0.108(7) 0.068(6) 0.103(7) 0.029(5) 0.023(6) 0.026(5)
C6 0.133(9) 0.055(5) 0.124(9) -0.005(5) 0.045(7) -0.010(5)
C7 0.166(12) 0.099(8) 0.103(8) -0.041(7) 0.041(8) -0.072(8)
C8 0.103(7) 0.099(7) 0.089(7) -0.021(6) 0.013(5) -0.052(6)
C9 0.045(4) 0.103(7) 0.082(5) 0.023(5) -0.005(4) -0.015(4)
C10 0.051(4) 0.082(6) 0.092(6) 0.026(5) -0.003(4) 0.009(4)
C11 0.053(4) 0.058(4) 0.046(3) 0.008(3) 0.006(3) -0.008(3)
C12 0.051(4) 0.077(5) 0.053(4) 0.009(3) 0.011(3) -0.007(3)
C13 0.072(5) 0.109(8) 0.071(5) 0.020(5) 0.024(4) -0.020(5)
C14 0.103(7) 0.091(7) 0.066(5) 0.029(5) -0.006(5) -0.039(6)
C15 0.127(8) 0.052(5) 0.082(6) 0.019(4) 0.000(6) -0.021(5)
C16 0.092(6) 0.060(5) 0.075(5) 0.011(4) 0.012(4) 0.003(4)
N1 0.045(3) 0.056(3) 0.059(3) 0.009(3) 0.013(2) 0.004(2)
N2 0.050(3) 0.066(4) 0.057(3) 0.007(3) 0.004(3) -0.003(3)
N3 0.091(5) 0.055(4) 0.089(5) 0.005(3) 0.036(4) 0.009(3)
N4 0.076(4) 0.084(5) 0.053(3) 0.004(3) 0.002(3) -0.031(4)
N5 0.065(4) 0.097(6) 0.081(5) -0.004(4) 0.042(4) 0.001(4)
O1 0.100(5) 0.096(5) 0.095(4) -0.026(4) 0.052(4) -0.024(4)
O2 0.106(6) 0.149(8) 0.217(10) -0.031(7) 0.066(6) 0.016(5)
Cl1 0.0852(14) 0.0813(13) 0.0693(12) -0.0113(10) 0.0354(10) -0.0297(11)
O3 0.106(5) 0.121(5) 0.085(4) -0.017(4) 0.045(4) -0.012(4)
O4 0.296(13) 0.136(8) 0.114(7) 0.045(6) 0.026(8) -0.087(8)
O5 0.231(11) 0.181(9) 0.157(8) -0.116(7) 0.107(8) -0.108(8)
O6 0.081(6) 0.299(16) 0.216(12) -0.025(10) 0.034(7) -0.001(7)
Cl2 0.0649(11) 0.0618(11) 0.0679(11) -0.0027(9) 0.0132(9) 0.0080(9)
O7 0.157(9) 0.180(10) 0.367(18) -0.093(11) 0.149(11) -0.046(8)
O8 0.159(9) 0.46(2) 0.116(8) -0.089(11) -0.049(7) 0.036(12)
O9 0.148(8) 0.257(13) 0.169(9) -0.096(9) 0.019(7) 0.062(8)
O10 0.40(2) 0.130(9) 0.241(14) 0.083(10) -0.013(14) -0.029(12)
C17 0.100(8) 0.091(7) 0.093(7) 0.020(5) 0.013(6) -0.011(6)
C18 0.100(8) 0.108(8) 0.104(8) 0.024(6) 0.012(6) -0.012(6)
N6 0.115(9) 0.216(15) 0.158(11) 0.043(9) 0.031(8) -0.008(9)

loop_
_atom_type_symbol
_atom_type_description
_atom_type_scat_dispersion_real
_atom_type_scat_dispersion_imag
_atom_type_scat_source
C C 0.0033 0.0016 'International Tables Vol C Tables 4.2.6.8 and 6.1.1.4'
H H 0.0000 0.0000 'International Tables Vol C Tables 4.2.6.8 and 6.1.1.4'
Cl Cl 0.1484 0.1585 'International Tables Vol C Tables 4.2.6.8 and 6.1.1.4'
Cu Cu 0.3201 1.2651 'International Tables Vol C Tables 4.2.6.8 and 6.1.1.4'
N N 0.0061 0.0033 'International Tables Vol C Tables 4.2.6.8 and 6.1.1.4'
O O 0.0106 0.0060 'International Tables Vol C Tables 4.2.6.8 and 6.1.1.4'

loop_
_geom_angle_atom_site_label_1
_geom_angle_atom_site_label_2
_geom_angle_atom_site_label_3
_geom_angle
N4 Cu1 N2 173.7(3)
N4 Cu1 N3 96.5(3)
N2 Cu1 N3 87.4(3)
N4 Cu1 N1 85.9(3)
N2 Cu1 N1 90.4(2)
N3 Cu1 N1 177.2(3)
N4 Cu1 O1 83.8(3)
N2 Cu1 O1 100.5(2)
N3 Cu1 O1 99.1(3)
N1 Cu1 O1 79.6(2)
C2 C1 N1 113.9(6)
C2 C1 H1A 108.8
N1 C1 H1A 108.8
C2 C1 H1B 108.8
N1 C1 H1B 108.8
H1A C1 H1B 107.7
C1 C2 C3 116.8(7)
C1 C2 H2A 108.1
C3 C2 H2A 108.1
C1 C2 H2B 108.1
C3 C2 H2B 108.1
H2A C2 H2B 107.3
N2 C3 C2 110.5(6)
N2 C3 H3A 109.6
C2 C3 H3A 109.6
N2 C3 H3B 109.6
C2 C3 H3B 109.6
H3A C3 H3B 108.1
N2 C4 C5 108.9(7)
N2 C4 H4A 109.9
C5 C4 H4A 109.9
N2 C4 H4B 109.9
C5 C4 H4B 109.9
H4A C4 H4B 108.3
N3 C5 C4 107.6(7)
N3 C5 H5A 110.2
C4 C5 H5A 110.2
N3 C5 H5B 110.2
C4 C5 H5B 110.2
H5A C5 H5B 108.5
N3 C6 C7 112.3(8)
N3 C6 H6A 109.1
C7 C6 H6A 109.1
N3 C6 H6B 109.1
C7 C6 H6B 109.1
H6A C6 H6B 107.9
C8 C7 C6 114.1(9)
C8 C7 H7A 108.7
C6 C7 H7A 108.7
C8 C7 H7B 108.7
C6 C7 H7B 108.7
H7A C7 H7B 107.6
N4 C8 C7 112.2(8)
N4 C8 H8A 109.2
C7 C8 H8A 109.2
N4 C8 H8B 109.2
C7 C8 H8B 109.2
H8A C8 H8B 107.9
N4 C9 C10 106.6(6)
N4 C9 H9A 110.4
C10 C9 H9A 110.4
N4 C9 H9B 110.4
C10 C9 H9B 110.4
H9A C9 H9B 108.6
N1 C10 C9 110.8(6)
N1 C10 H10A 109.5
C9 C10 H10A 109.5
N1 C10 H10B 109.5
C9 C10 H10B 109.5
H10A C10 H10B 108.1
C12 C11 C16 116.5(7)
C12 C11 N1 124.3(6)
C16 C11 N1 119.2(7)
C11 C12 C13 121.8(8)
C11 C12 N5 122.8(6)
C13 C12 N5 115.4(7)
C14 C13 C12 120.8(9)
C14 C13 H13 119.6
C12 C13 H13 119.6
C13 C14 C15 119.6(9)
C13 C14 H14 120.2
C15 C14 H14 120.2
C14 C15 C16 120.9(9)
C14 C15 H15 119.6
C16 C15 H15 119.6
C15 C16 C11 120.5(9)
C15 C16 H16 119.7
C11 C16 H16 119.7
C11 N1 C10 107.0(5)
C11 N1 C1 111.5(5)
C10 N1 C1 109.9(6)
C11 N1 Cu1 121.8(4)
C10 N1 Cu1 104.8(4)
C1 N1 Cu1 101.4(4)
C3 N2 C4 113.4(6)
C3 N2 Cu1 109.9(4)
C4 N2 Cu1 107.1(5)
C3 N2 H2N 108.8
C4 N2 H2N 108.8
Cu1 N2 H2N 108.8
C6 N3 C5 112.7(8)
C6 N3 Cu1 119.8(6)
C5 N3 Cu1 104.7(5)
C6 N3 H3N 106.2
C5 N3 H3N 106.2
Cu1 N3 H3N 106.2
C9 N4 C8 112.7(7)
C9 N4 Cu1 106.2(5)
C8 N4 Cu1 119.1(6)
C9 N4 H4N 106.0
C8 N4 H4N 106.0
Cu1 N4 H4N 106.0
O1 N5 O2 121.1(9)
O1 N5 C12 121.4(7)
O2 N5 C12 117.3(8)
N5 O1 Cu1 109.4(5)
O4 Cl1 O5 111.3(7)
O4 Cl1 O3 114.0(7)
O5 Cl1 O3 109.3(5)
O4 Cl1 O6 104.1(7)
O5 Cl1 O6 112.6(8)
O3 Cl1 O6 105.4(6)
O10 Cl2 O8 110.8(10)
O10 Cl2 O7 100.1(11)
O8 Cl2 O7 117.7(10)
O10 Cl2 O9 105.9(10)
O8 Cl2 O9 111.4(7)
O7 Cl2 O9 109.8(7)
N6 C17 C18 179.3(14)
C17 C18 H18A 109.5
C17 C18 H18B 109.5
H18A C18 H18B 109.5
C17 C18 H18C 109.5
H18A C18 H18C 109.5
H18B C18 H18C 109.5

loop_
_geom_bond_atom_site_label_1
_geom_bond_atom_site_label_2
_geom_bond_distance
Cu1 N4 1.987(6)
Cu1 N2 1.994(6)
Cu1 N3 2.002(6)
Cu1 N1 2.095(6)
Cu1 O1 2.356(6)
C1 C2 1.487(11)
C1 N1 1.511(9)
C1 H1A 0.9700
C1 H1B 0.9700
C2 C3 1.514(12)
C2 H2A 0.9700
C2 H2B 0.9700
C3 N2 1.475(9)
C3 H3A 0.9700
C3 H3B 0.9700
C4 N2 1.498(10)
C4 C5 1.505(13)
C4 H4A 0.9700
C4 H4B 0.9700
C5 N3 1.493(12)
C5 H5A 0.9700
C5 H5B 0.9700
C6 N3 1.478(11)
C6 C7 1.500(15)
C6 H6A 0.9700
C6 H6B 0.9700
C7 C8 1.497(15)
C7 H7A 0.9700
C7 H7B 0.9700
C8 N4 1.490(10)
C8 H8A 0.9700
C8 H8B 0.9700
C9 N4 1.478(11)
C9 C10 1.510(11)
C9 H9A 0.9700
C9 H9B 0.9700
C10 N1 1.501(9)
C10 H10A 0.9700
C10 H10B 0.9700
C11 C12 1.389(10)
C11 C16 1.407(10)
C11 N1 1.463(8)
C12 C13 1.401(10)
C12 N5 1.458(10)
C13 C14 1.333(13)
C13 H13 0.9300
C14 C15 1.382(14)
C14 H14 0.9300
C15 C16 1.391(12)
C15 H15 0.9300
C16 H16 0.9300
N2 H2N 0.9100
N3 H3N 0.9100
N4 H4N 0.9100
N5 O1 1.181(8)
N5 O2 1.222(9)
Cl1 O4 1.351(8)
Cl1 O5 1.358(7)
Cl1 O3 1.399(6)
Cl1 O6 1.413(10)
Cl2 O10 1.307(11)
Cl2 O8 1.315(9)
Cl2 O7 1.346(10)
Cl2 O9 1.370(9)
C17 N6 1.098(14)
C17 C18 1.441(15)
C18 H18A 0.9600
C18 H18B 0.9600
C18 H18C 0.9600
